data_7113236
loop_
_publ_author_name
'Teo, Peili'
'Koh, Lip Lin'
'Hor, T. S. Andy'

_publ_section_title
;
 General formation of trigonal-prismatic [Ag~6~X~5~(dppf)~3~]^+^
 (X = Cl, Br, I) through an unusual ligand migration from NiX2(dppf)
 to AgOTf
;
_journal_coden_ASTM CHCOFS
_journal_issue 41
_journal_name_full
;
 Chemical Communications (Cambridge, United Kingdom)
;
_journal_page_first 4221
_journal_page_last 4223
_journal_paper_doi 10.1039/b707218j
_journal_year 2007
_chemical_formula_sum 'C94 H90 Ag3 Cl9 P7'
_chemical_formula_weight 2079.11
_space_group_IT_number 2
_symmetry_cell_setting triclinic
_symmetry_space_group_name_Hall '-P 1'
_symmetry_space_group_name_H-M 'P -1'
_atom_sites_solution_hydrogens geom
_atom_sites_solution_primary direct
_atom_sites_solution_secondary difmap
_audit_creation_method SHELXL-97
_cell_angle_alpha 100.800(2)
_cell_angle_beta 92.932(2)
_cell_angle_gamma 93.317(2)
_cell_formula_units_Z 2
_cell_length_a 14.6609(12)
_cell_length_b 17.1020(14)
_cell_length_c 19.2916(15)
_cell_measurement_reflns_used 1099
_cell_measurement_temperature 223(2)
_cell_measurement_theta_max 15.69
_cell_measurement_theta_min 2.16
_cell_volume 4733.9(7)
_computing_cell_refinement 'Bruker SMART'
_computing_data_collection 'Bruker SMART'
_computing_data_reduction 'Bruker SAINT'
_computing_molecular_graphics 'Bruker SHELXTL'
_computing_publication_material 'Bruker SHELXTL'
_computing_structure_refinement 'SHELXL-97 (Sheldrick, 1997)'
_computing_structure_solution 'SHELXS-97 (Sheldrick, 1990)'
_diffrn_ambient_temperature 223(2)
_diffrn_measured_fraction_theta_full 1.000
_diffrn_measured_fraction_theta_max 1.000
_diffrn_measurement_device_type 'CCD area detector'
_diffrn_measurement_method 'phi and omega scans'
_diffrn_radiation_monochromator graphite
_diffrn_radiation_source 'fine-focus sealed tube'
_diffrn_radiation_type MoK\a
_diffrn_radiation_wavelength 0.71073
_diffrn_reflns_av_R_equivalents 0.1623
_diffrn_reflns_av_sigmaI/netI 0.1801
_diffrn_reflns_limit_h_max 16
_diffrn_reflns_limit_h_min -16
_diffrn_reflns_limit_k_max 19
_diffrn_reflns_limit_k_min -19
_diffrn_reflns_limit_l_max 22
_diffrn_reflns_limit_l_min -22
_diffrn_reflns_number 47191
_diffrn_reflns_theta_full 24.00
_diffrn_reflns_theta_max 24.00
_diffrn_reflns_theta_min 1.08
_exptl_absorpt_coefficient_mu 1.030
_exptl_absorpt_correction_T_max 0.9040
_exptl_absorpt_correction_T_min 0.7474
_exptl_absorpt_correction_type 'Sadabs, (Sheldrick 2001)'
_exptl_crystal_colour colourless
_exptl_crystal_density_diffrn 1.459
_exptl_crystal_density_meas 0
_exptl_crystal_density_method 'not measured'
_exptl_crystal_description Block
_exptl_crystal_F_000 2106
_exptl_crystal_size_max 0.30
_exptl_crystal_size_mid 0.16
_exptl_crystal_size_min 0.10
_refine_diff_density_max 1.122
_refine_diff_density_min -0.951
_refine_diff_density_rms 0.135
_refine_ls_extinction_method none
_refine_ls_goodness_of_fit_ref 1.093
_refine_ls_hydrogen_treatment constr
_refine_ls_matrix_type full
_refine_ls_number_parameters 1006
_refine_ls_number_reflns 14857
_refine_ls_number_restraints 24
_refine_ls_restrained_S_all 1.094
_refine_ls_R_factor_all 0.1972
_refine_ls_R_factor_gt 0.1148
_refine_ls_shift/su_max 0.000
_refine_ls_shift/su_mean 0.000
_refine_ls_structure_factor_coef Fsqd
_refine_ls_weighting_details 'calc w=1/[\s^2^(Fo^2^)+(0.0868P)^2^+14.7700P] where P=(Fo^2^+2Fc^2^)/3'
_refine_ls_weighting_scheme calc
_refine_ls_wR_factor_gt 0.2202
_refine_ls_wR_factor_ref 0.2556
_reflns_number_gt 8344
_reflns_number_total 14857
_reflns_threshold_expression >2sigma(I)
_cod_duplicate_entry 7102216
_cod_data_source_file b707218j.txt
_cod_data_source_block 6159
_cod_depositor_comments
;
The following automatic conversions were performed:

'_symmetry_cell_setting' value 'Triclinic' changed to 'triclinic'
according to
/usr/data/users/saulius/automatic-downloads/retrospective/RSC/lib/dictionaries/cif_core.dic
dictionary named 'cif_core.dic' version 2.4.2 from 2011-04-26.

Automatic conversion script
Id: cif_fix_values 2281 2013-09-26 08:29:07Z andrius 
;
_cod_original_sg_symbol_H-M P-1
_cod_database_code 7113236

loop_
_symmetry_equiv_pos_as_xyz
'x, y, z'
'-x, -y, -z'

loop_
_atom_site_label
_atom_site_type_symbol
_atom_site_fract_x
_atom_site_fract_y
_atom_site_fract_z
_atom_site_U_iso_or_equiv
_atom_site_adp_type
_atom_site_occupancy
_atom_site_symmetry_multiplicity
_atom_site_calc_flag
_atom_site_refinement_flags
Ag1 Ag 0.20956(6) 0.03894(6) 0.01410(6) 0.0315(3) Uani 1 1 d .
Ag2 Ag 0.64716(8) 0.54946(7) 0.36355(6) 0.0472(3) Uani 1 1 d .
Ag3 Ag 0.87557(8) 0.57128(7) 0.35588(6) 0.0484(4) Uani 1 1 d .
P1 P 0.1103(2) 0.1195(2) 0.09603(19) 0.0314(9) Uani 1 1 d .
P2 P 0.1731(2) -0.1068(2) 0.00243(19) 0.0301(9) Uani 1 1 d .
P3 P 0.3786(2) 0.0721(2) 0.0350(2) 0.0359(9) Uani 1 1 d .
P4 P 0.5695(3) 0.4390(2) 0.4058(2) 0.0407(10) Uani 1 1 d .
P5 P 0.6033(3) 0.6440(2) 0.2895(2) 0.0464(11) Uani 1 1 d .
P7 P 1.0076(3) 0.5053(2) 0.3864(2) 0.0413(10) Uani 1 1 d .
P6 P 0.8793(3) 0.7003(2) 0.3157(2) 0.0442(10) Uani 1 1 d .
Cl1 Cl 0.1519(3) 0.0718(2) -0.1076(2) 0.0549(11) Uani 1 1 d .
Cl2 Cl 0.7665(3) 0.6131(3) 0.4650(2) 0.0602(12) Uani 1 1 d .
Cl3 Cl 0.7582(3) 0.4818(2) 0.2633(2) 0.0545(11) Uani 1 1 d .
C1 C -0.0159(8) 0.1055(8) 0.0784(7) 0.036(4) Uani 1 1 d .
H1A H -0.0348 0.0486 0.0725 0.044 Uiso 1 1 calc R
H1B H -0.0453 0.1338 0.1193 0.044 Uiso 1 1 calc R
C2 C 0.0491(8) -0.1358(8) -0.0125(7) 0.033(3) Uani 1 1 d .
H2A H 0.0383 -0.1939 -0.0197 0.040 Uiso 1 1 calc R
H2B H 0.0165 -0.1117 0.0284 0.040 Uiso 1 1 calc R
C3 C 0.4476(8) -0.0070(8) -0.0075(9) 0.049(4) Uani 1 1 d .
H3A H 0.4277 -0.0566 0.0074 0.059 Uiso 1 1 calc R
H3B H 0.4342 -0.0149 -0.0587 0.059 Uiso 1 1 calc R
C4 C 0.5309(10) 0.4642(9) 0.4965(7) 0.051(4) Uani 1 1 d .
H4A H 0.4965 0.4178 0.5079 0.061 Uiso 1 1 calc R
H4B H 0.5842 0.4778 0.5303 0.061 Uiso 1 1 calc R
C5 C 0.6993(10) 0.6901(10) 0.2523(8) 0.056(4) Uani 1 1 d .
H5A H 0.7321 0.6482 0.2242 0.067 Uiso 1 1 calc R
H5B H 0.6759 0.7238 0.2206 0.067 Uiso 1 1 calc R
C6 C 0.7679(10) 0.7419(9) 0.3099(7) 0.054(4) Uani 1 1 d .
H6A H 0.7412 0.7470 0.3560 0.065 Uiso 1 1 calc R
H6B H 0.7765 0.7955 0.2992 0.065 Uiso 1 1 calc R
C7 C 1.0375(9) 0.5197(8) 0.4812(7) 0.040(4) Uani 1 1 d .
H7A H 1.0958 0.4963 0.4891 0.047 Uiso 1 1 calc R
H7B H 1.0452 0.5769 0.5013 0.047 Uiso 1 1 calc R
C1A C 0.1313(8) 0.2274(7) 0.1073(7) 0.029(3) Uani 1 1 d U
C2A C 0.1929(10) 0.2581(9) 0.0652(8) 0.052(4) Uani 1 1 d U
H2A1 H 0.2256 0.2227 0.0342 0.063 Uiso 1 1 calc R
C3A C 0.2072(13) 0.3380(11) 0.0676(10) 0.078(6) Uani 1 1 d .
H3A1 H 0.2489 0.3570 0.0381 0.093 Uiso 1 1 calc R
C4A C 0.1616(14) 0.3895(9) 0.1121(10) 0.068(5) Uani 1 1 d .
H4A1 H 0.1715 0.4447 0.1141 0.082 Uiso 1 1 calc R
C5A C 0.1000(13) 0.3613(10) 0.1551(9) 0.065(5) Uani 1 1 d .
H5A1 H 0.0681 0.3976 0.1860 0.078 Uiso 1 1 calc R
C6A C 0.0848(10) 0.2796(9) 0.1530(8) 0.053(4) Uani 1 1 d U
H6A1 H 0.0432 0.2606 0.1825 0.064 Uiso 1 1 calc R
C1B C 0.1210(8) 0.1003(7) 0.1853(7) 0.028(3) Uani 1 1 d .
C2B C 0.1966(10) 0.1321(9) 0.2293(8) 0.047(4) Uani 1 1 d .
H2B1 H 0.2383 0.1684 0.2143 0.056 Uiso 1 1 calc R
C3B C 0.2126(11) 0.1120(10) 0.2947(9) 0.058(5) Uani 1 1 d .
H3B1 H 0.2655 0.1342 0.3227 0.070 Uiso 1 1 calc R
C4B C 0.1535(13) 0.0607(11) 0.3197(9) 0.064(5) Uani 1 1 d .
H4B1 H 0.1639 0.0482 0.3647 0.077 Uiso 1 1 calc R
C5B C 0.0768(12) 0.0276(9) 0.2754(10) 0.061(5) Uani 1 1 d .
H5B1 H 0.0351 -0.0078 0.2916 0.073 Uiso 1 1 calc R
C6B C 0.0602(10) 0.0448(9) 0.2095(8) 0.047(4) Uani 1 1 d .
H6B1 H 0.0090 0.0201 0.1806 0.056 Uiso 1 1 calc R
C1C C 0.2077(9) -0.1493(7) 0.0778(7) 0.031(3) Uani 1 1 d .
C2C C 0.1638(14) -0.1349(11) 0.1390(10) 0.082(6) Uani 1 1 d .
H2C H 0.1107 -0.1065 0.1395 0.098 Uiso 1 1 calc R
C3C C 0.1933(14) -0.1598(13) 0.2010(10) 0.082(6) Uani 1 1 d .
H3C H 0.1600 -0.1493 0.2417 0.098 Uiso 1 1 calc R
C4C C 0.2681(17) -0.1981(13) 0.2010(11) 0.098(7) Uani 1 1 d .
H4C H 0.2882 -0.2162 0.2419 0.117 Uiso 1 1 calc R
C5C C 0.3177(13) -0.2120(13) 0.1416(11) 0.091(7) Uani 1 1 d .
H5C H 0.3720 -0.2384 0.1427 0.109 Uiso 1 1 calc R
C6C C 0.2887(12) -0.1876(12) 0.0810(10) 0.080(6) Uani 1 1 d .
H6C H 0.3237 -0.1967 0.0411 0.096 Uiso 1 1 calc R
C1D C 0.2223(8) -0.1682(8) -0.0741(7) 0.036(4) Uani 1 1 d .
C2D C 0.2687(9) -0.1315(9) -0.1188(7) 0.042(4) Uani 1 1 d .
H2D H 0.2773 -0.0756 -0.1104 0.050 Uiso 1 1 calc R
C3D C 0.3041(11) -0.1778(11) -0.1781(8) 0.056(5) Uani 1 1 d .
H3D H 0.3351 -0.1530 -0.2105 0.068 Uiso 1 1 calc R
C4D C 0.2934(12) -0.2578(12) -0.1880(9) 0.067(5) Uani 1 1 d .
H4D H 0.3188 -0.2887 -0.2269 0.080 Uiso 1 1 calc R
C5D C 0.2476(13) -0.2942(10) -0.1438(11) 0.075(6) Uani 1 1 d .
H5D H 0.2409 -0.3503 -0.1527 0.090 Uiso 1 1 calc R
C6D C 0.2092(11) -0.2512(9) -0.0845(8) 0.056(4) Uani 1 1 d .
H6D H 0.1764 -0.2768 -0.0535 0.068 Uiso 1 1 calc R
C1E C 0.4142(9) 0.0821(9) 0.1283(8) 0.044(4) Uani 1 1 d .
C2E C 0.4272(11) 0.1548(10) 0.1742(9) 0.059(5) Uani 1 1 d .
H2E H 0.4211 0.2020 0.1565 0.071 Uiso 1 1 calc R
C3E C 0.4491(12) 0.1598(13) 0.2457(10) 0.075(6) Uani 1 1 d .
H3E H 0.4588 0.2097 0.2762 0.090 Uiso 1 1 calc R
C4E C 0.4561(16) 0.0924(17) 0.2704(13) 0.105(8) Uani 1 1 d .
H4E H 0.4716 0.0958 0.3189 0.126 Uiso 1 1 calc R
C5E C 0.441(2) 0.0161(18) 0.2269(17) 0.159(13) Uani 1 1 d .
H5E H 0.4454 -0.0309 0.2451 0.191 Uiso 1 1 calc R
C6E C 0.4204(16) 0.0145(12) 0.1550(11) 0.104(8) Uani 1 1 d .
H6E H 0.4102 -0.0351 0.1241 0.125 Uiso 1 1 calc R
C1F C 0.4226(8) 0.1619(7) 0.0068(7) 0.029(3) Uani 1 1 d .
C2F C 0.5028(9) 0.2059(7) 0.0363(8) 0.042(4) Uani 1 1 d .
H2F H 0.5389 0.1875 0.0709 0.051 Uiso 1 1 calc R
C3F C 0.5293(11) 0.2747(10) 0.0159(10) 0.061(5) Uani 1 1 d .
H3F H 0.5816 0.3052 0.0385 0.073 Uiso 1 1 calc R
C4F C 0.4819(13) 0.3003(11) -0.0366(10) 0.070(6) Uani 1 1 d .
H4F H 0.5031 0.3470 -0.0514 0.084 Uiso 1 1 calc R
C5F C 0.4012(13) 0.2579(10) -0.0691(9) 0.069(5) Uani 1 1 d .
H5F H 0.3670 0.2756 -0.1050 0.083 Uiso 1 1 calc R
C6F C 0.3745(10) 0.1892(8) -0.0458(7) 0.044(4) Uani 1 1 d .
H6F H 0.3209 0.1596 -0.0670 0.053 Uiso 1 1 calc R
C1G C 0.4677(9) 0.3972(7) 0.3494(9) 0.040(4) Uani 1 1 d .
C2G C 0.4717(12) 0.3970(9) 0.2778(9) 0.057(4) Uani 1 1 d .
H2G H 0.5254 0.4173 0.2610 0.069 Uiso 1 1 calc R
C3G C 0.3985(13) 0.3676(10) 0.2306(11) 0.081(7) Uani 1 1 d .
H3G H 0.4019 0.3678 0.1821 0.097 Uiso 1 1 calc R
C4G C 0.3213(15) 0.3385(11) 0.2557(14) 0.088(7) Uani 1 1 d .
H4G H 0.2707 0.3191 0.2240 0.106 Uiso 1 1 calc R
C5G C 0.3154(11) 0.3366(10) 0.3245(13) 0.074(6) Uani 1 1 d .
H5G H 0.2613 0.3152 0.3400 0.089 Uiso 1 1 calc R
C6G C 0.3891(9) 0.3661(8) 0.3737(8) 0.047(4) Uani 1 1 d .
H6G H 0.3849 0.3648 0.4219 0.056 Uiso 1 1 calc R
C1H C 0.6349(11) 0.3546(9) 0.4117(7) 0.045(4) Uani 1 1 d .
C2H C 0.5984(11) 0.2771(11) 0.3999(11) 0.084(7) Uani 1 1 d .
H2H H 0.5358 0.2659 0.3865 0.100 Uiso 1 1 calc R
C3H C 0.6526(15) 0.2151(11) 0.4076(11) 0.095(7) Uani 1 1 d .
H3H H 0.6249 0.1631 0.4018 0.114 Uiso 1 1 calc R
C4H C 0.7432(13) 0.2267(11) 0.4230(10) 0.070(5) Uani 1 1 d .
H4H H 0.7797 0.1841 0.4267 0.084 Uiso 1 1 calc R
C5H C 0.7789(13) 0.3017(13) 0.4328(10) 0.081(6) Uani 1 1 d .
H5H H 0.8421 0.3115 0.4441 0.097 Uiso 1 1 calc R
C6H C 0.7275(11) 0.3659(11) 0.4270(10) 0.070(5) Uani 1 1 d .
H6H H 0.7564 0.4175 0.4337 0.084 Uiso 1 1 calc R
C1I C 0.5342(11) 0.5958(9) 0.2101(8) 0.047(4) Uani 1 1 d .
C2I C 0.5695(13) 0.5356(10) 0.1635(9) 0.070(5) Uani 1 1 d .
H2I H 0.6308 0.5238 0.1701 0.084 Uiso 1 1 calc R
C3I C 0.5157(19) 0.4931(12) 0.1078(11) 0.110(9) Uani 1 1 d .
H3I H 0.5410 0.4516 0.0774 0.132 Uiso 1 1 calc R
C4I C 0.4276(19) 0.5080(16) 0.0943(12) 0.106(9) Uani 1 1 d .
H4I H 0.3923 0.4776 0.0554 0.128 Uiso 1 1 calc R
C5I C 0.3913(14) 0.5686(16) 0.1387(12) 0.098(8) Uani 1 1 d .
H5I H 0.3302 0.5802 0.1307 0.118 Uiso 1 1 calc R
C6I C 0.4454(11) 0.6132(13) 0.1962(9) 0.076(6) Uani 1 1 d .
H6I H 0.4207 0.6558 0.2257 0.092 Uiso 1 1 calc R
C1J C 0.5398(9) 0.7292(8) 0.3289(8) 0.066(5) Uani 1 1 d G
C2J C 0.4915(12) 0.7228(10) 0.3879(9) 0.133(10) Uani 1 1 d G
H2J H 0.4923 0.6761 0.4069 0.159 Uiso 1 1 calc R
C3J C 0.4420(13) 0.7856(15) 0.4190(9) 0.198(17) Uani 1 1 d G
H3J H 0.4094 0.7814 0.4590 0.237 Uiso 1 1 calc R
C4J C 0.4408(14) 0.8548(11) 0.3910(13) 0.174(16) Uani 1 1 d G
H4J H 0.4074 0.8973 0.4120 0.209 Uiso 1 1 calc R
C5J C 0.4891(16) 0.8611(8) 0.3319(13) 0.25(2) Uani 1 1 d G
H5J H 0.4883 0.9079 0.3129 0.299 Uiso 1 1 calc R
C6J C 0.5386(13) 0.7983(10) 0.3008(9) 0.161(12) Uani 1 1 d G
H6J H 0.5712 0.8026 0.2609 0.193 Uiso 1 1 calc R
C1K C 0.9262(10) 0.6988(9) 0.2298(8) 0.045(4) Uani 1 1 d .
C2K C 0.9947(14) 0.6461(10) 0.2095(10) 0.076(6) Uani 1 1 d .
H2K H 1.0136 0.6120 0.2396 0.091 Uiso 1 1 calc R
C3K C 1.0347(16) 0.6440(13) 0.1454(11) 0.098(8) Uani 1 1 d .
H3K H 1.0833 0.6116 0.1337 0.117 Uiso 1 1 calc R
C4K C 1.0023(16) 0.6899(12) 0.0993(10) 0.089(7) Uani 1 1 d .
H4K H 1.0238 0.6852 0.0537 0.107 Uiso 1 1 calc R
C5K C 0.9395(14) 0.7416(11) 0.1208(10) 0.079(6) Uani 1 1 d .
H5K H 0.9216 0.7754 0.0901 0.095 Uiso 1 1 calc R
C6K C 0.8984(12) 0.7488(10) 0.1854(8) 0.060(5) Uani 1 1 d .
H6K H 0.8542 0.7858 0.1980 0.072 Uiso 1 1 calc R
C1L C 0.9466(10) 0.7819(9) 0.3766(9) 0.053(4) Uani 1 1 d .
C2L C 0.9338(13) 0.7909(11) 0.4463(9) 0.074(6) Uani 1 1 d .
H2L H 0.8873 0.7600 0.4625 0.089 Uiso 1 1 calc R
C3L C 0.9905(15) 0.8468(13) 0.4944(11) 0.111(9) Uani 1 1 d .
H3L H 0.9863 0.8486 0.5431 0.133 Uiso 1 1 calc R
C4L C 1.0495(17) 0.8970(11) 0.4731(10) 0.105(9) Uani 1 1 d .
H4L H 1.0797 0.9398 0.5054 0.125 Uiso 1 1 calc R
C5L C 1.0653(16) 0.8853(12) 0.4048(12) 0.114(9) Uani 1 1 d .
H5L H 1.1128 0.9165 0.3900 0.137 Uiso 1 1 calc R
C6L C 1.0132(14) 0.8278(11) 0.3536(11) 0.091(7) Uani 1 1 d .
H6L H 1.0241 0.8216 0.3053 0.109 Uiso 1 1 calc R
C1M C 1.0076(9) 0.3985(8) 0.3581(6) 0.032(3) Uani 1 1 d .
C2M C 0.9382(9) 0.3605(9) 0.3117(8) 0.048(4) Uani 1 1 d .
H2M H 0.8938 0.3897 0.2929 0.058 Uiso 1 1 calc R
C3M C 0.9347(11) 0.2756(10) 0.2926(9) 0.059(5) Uani 1 1 d .
H3M H 0.8895 0.2490 0.2587 0.071 Uiso 1 1 calc R
C4M C 0.9953(13) 0.2325(10) 0.3222(9) 0.060(5) Uani 1 1 d .
H4M H 0.9907 0.1765 0.3101 0.072 Uiso 1 1 calc R
C5M C 1.0628(10) 0.2710(10) 0.3698(9) 0.057(5) Uani 1 1 d .
H5M H 1.1047 0.2418 0.3912 0.069 Uiso 1 1 calc R
C6M C 1.0690(9) 0.3529(8) 0.3860(7) 0.035(3) Uani 1 1 d .
H6M H 1.1171 0.3789 0.4174 0.042 Uiso 1 1 calc R
C1N C 1.1136(10) 0.5501(8) 0.3595(9) 0.050(4) Uani 1 1 d .
C2N C 1.1796(11) 0.5076(10) 0.3249(10) 0.069(5) Uani 1 1 d .
H2N H 1.1719 0.4517 0.3134 0.082 Uiso 1 1 calc R
C3N C 1.2553(16) 0.5456(12) 0.3074(13) 0.118(9) Uani 1 1 d .
H3N H 1.2993 0.5148 0.2836 0.142 Uiso 1 1 calc R
C4N C 1.2714(19) 0.6248(15) 0.3220(15) 0.160(14) Uani 1 1 d .
H4N H 1.3237 0.6496 0.3068 0.192 Uiso 1 1 calc R
C5N C 1.2082(16) 0.6691(12) 0.3603(11) 0.102(8) Uani 1 1 d .
H5N H 1.2194 0.7247 0.3743 0.123 Uiso 1 1 calc R
C6N C 1.1292(12) 0.6325(10) 0.3781(10) 0.071(5) Uani 1 1 d .
H6N H 1.0857 0.6632 0.4027 0.085 Uiso 1 1 calc R
C1S C 0.8411(11) 0.5106(12) 0.0900(11) 0.114(8) Uani 1 1 d D
H1S1 H 0.8219 0.5131 0.1382 0.137 Uiso 1 1 calc R
H1S2 H 0.8600 0.5647 0.0837 0.137 Uiso 1 1 calc R
C2S C 0.7864(11) 0.0204(16) 0.2714(12) 0.141(11) Uani 1 1 d D
H2S1 H 0.8179 0.0013 0.2285 0.169 Uiso 1 1 calc R
H2S2 H 0.7866 0.0787 0.2785 0.169 Uiso 1 1 calc R
Cl1S Cl 0.7536(7) 0.4683(7) 0.0284(5) 0.248(6) Uani 1 1 d D
Cl2S Cl 0.9298(6) 0.4470(5) 0.0729(7) 0.215(5) Uani 1 1 d D
Cl3S Cl 0.6754(7) -0.0213(9) 0.2632(8) 0.279(7) Uani 1 1 d D
Cl4S Cl 0.8397(7) -0.0067(7) 0.3414(5) 0.201(4) Uani 1 1 d D
Cl6 Cl 0.672(2) 0.9813(15) 0.5148(14) 0.63(2) Uani 1 1 d D
Cl5 Cl 0.6714(15) 0.8320(12) 0.5200(9) 0.444(14) Uani 1 1 d D
C3S C 0.723(2) 0.9021(14) 0.4743(15) 0.192(17) Uani 1 1 d D
H3S1 H 0.7901 0.9081 0.4830 0.230 Uiso 1 1 calc R
H3S2 H 0.7073 0.8894 0.4233 0.230 Uiso 1 1 calc R

loop_
_atom_site_aniso_label
_atom_site_aniso_U_11
_atom_site_aniso_U_22
_atom_site_aniso_U_33
_atom_site_aniso_U_23
_atom_site_aniso_U_13
_atom_site_aniso_U_12
Ag1 0.0207(5) 0.0296(6) 0.0396(7) -0.0039(5) 0.0013(5) -0.0028(4)
Ag2 0.0421(7) 0.0510(8) 0.0462(8) 0.0074(6) -0.0040(6) -0.0030(6)
Ag3 0.0482(7) 0.0428(7) 0.0532(8) 0.0090(6) -0.0004(6) -0.0017(6)
P1 0.0195(18) 0.032(2) 0.038(2) -0.0026(17) -0.0016(16) -0.0048(15)
P2 0.0133(17) 0.032(2) 0.042(2) -0.0006(17) 0.0002(16) -0.0004(15)
P3 0.0184(18) 0.031(2) 0.054(3) -0.0019(18) 0.0031(17) 0.0016(15)
P4 0.034(2) 0.047(2) 0.034(2) -0.0073(18) -0.0032(18) -0.0059(18)
P5 0.043(2) 0.053(3) 0.041(2) 0.006(2) -0.005(2) 0.002(2)
P7 0.044(2) 0.043(2) 0.037(2) 0.0043(19) 0.0084(19) 0.0038(19)
P6 0.048(2) 0.044(2) 0.038(2) 0.0051(19) -0.0027(19) -0.002(2)
Cl1 0.056(3) 0.058(3) 0.047(2) 0.007(2) -0.011(2) -0.006(2)
Cl2 0.043(2) 0.089(3) 0.042(2) 0.002(2) -0.0059(19) -0.010(2)
Cl3 0.053(2) 0.050(2) 0.053(3) -0.007(2) -0.003(2) 0.0096(19)
C1 0.013(7) 0.042(9) 0.051(9) 0.001(7) -0.001(6) 0.005(6)
C2 0.013(7) 0.033(8) 0.047(9) -0.009(7) 0.006(6) 0.002(6)
C3 0.021(8) 0.027(8) 0.089(12) -0.013(8) -0.006(8) 0.003(6)
C4 0.052(10) 0.065(11) 0.030(9) -0.009(8) 0.008(8) 0.003(8)
C5 0.045(10) 0.065(11) 0.055(11) 0.015(9) -0.010(8) -0.018(8)
C6 0.071(12) 0.059(11) 0.028(9) 0.000(8) -0.014(8) 0.007(9)
C7 0.034(8) 0.039(9) 0.044(9) 0.001(7) 0.010(7) 0.006(7)
C1A 0.014(5) 0.028(6) 0.039(7) -0.006(5) -0.014(5) -0.002(5)
C2A 0.044(7) 0.048(8) 0.062(8) 0.001(6) 0.013(7) -0.002(6)
C3A 0.091(15) 0.062(13) 0.075(14) 0.005(11) 0.027(12) -0.024(11)
C4A 0.103(15) 0.022(9) 0.075(14) 0.007(9) -0.028(12) -0.001(10)
C5A 0.092(14) 0.041(11) 0.061(12) 0.006(9) 0.015(11) 0.010(10)
C6A 0.050(7) 0.050(8) 0.057(8) 0.001(6) 0.005(6) 0.002(6)
C1B 0.015(7) 0.030(8) 0.035(8) 0.000(6) 0.003(6) 0.006(6)
C2B 0.040(9) 0.046(10) 0.052(11) 0.002(8) 0.000(8) 0.004(7)
C3B 0.037(10) 0.080(13) 0.056(12) 0.008(10) -0.001(9) 0.010(9)
C4B 0.081(14) 0.076(13) 0.034(10) 0.007(9) 0.000(10) 0.023(11)
C5B 0.062(12) 0.048(11) 0.081(14) 0.032(10) 0.018(11) 0.011(9)
C6B 0.037(9) 0.047(10) 0.054(11) 0.010(8) -0.009(8) -0.003(7)
C1C 0.028(8) 0.016(7) 0.048(9) -0.001(6) 0.007(7) 0.003(6)
C2C 0.093(15) 0.091(15) 0.068(14) 0.021(12) 0.009(12) 0.048(12)
C3C 0.080(14) 0.121(18) 0.050(12) 0.020(12) 0.018(11) 0.032(13)
C4C 0.13(2) 0.120(19) 0.059(14) 0.042(13) 0.008(14) 0.055(16)
C5C 0.063(13) 0.13(2) 0.081(16) 0.031(14) -0.013(12) 0.029(13)
C6C 0.064(13) 0.114(17) 0.076(14) 0.043(13) 0.006(11) 0.039(12)
C1D 0.020(7) 0.037(9) 0.044(9) -0.010(7) -0.011(7) 0.001(6)
C2D 0.037(9) 0.043(9) 0.039(9) -0.004(8) -0.003(7) -0.003(7)
C3D 0.054(11) 0.079(13) 0.030(9) 0.000(9) -0.005(8) -0.003(9)
C4D 0.061(12) 0.079(15) 0.048(12) -0.026(11) 0.004(9) 0.028(11)
C5D 0.089(15) 0.041(11) 0.091(16) -0.001(11) 0.012(13) 0.022(10)
C6D 0.068(11) 0.049(11) 0.046(10) -0.005(8) 0.018(9) -0.011(9)
C1E 0.028(8) 0.047(10) 0.062(11) 0.025(9) 0.004(8) -0.005(7)
C2E 0.055(11) 0.058(12) 0.060(12) 0.002(9) 0.001(9) -0.005(9)
C3E 0.055(12) 0.093(16) 0.065(14) -0.016(12) -0.005(10) 0.009(11)
C4E 0.12(2) 0.12(2) 0.086(18) 0.037(17) -0.009(15) -0.013(18)
C5E 0.23(4) 0.11(2) 0.15(3) 0.09(2) -0.05(3) -0.03(2)
C6E 0.15(2) 0.072(15) 0.088(17) 0.040(13) -0.059(15) -0.016(14)
C1F 0.023(7) 0.020(7) 0.049(9) 0.006(6) 0.021(7) 0.010(6)
C2F 0.042(9) 0.015(7) 0.069(11) 0.003(7) 0.013(8) 0.001(7)
C3F 0.050(11) 0.052(12) 0.077(14) 0.001(10) 0.008(10) 0.005(9)
C4F 0.084(14) 0.062(12) 0.061(13) 0.007(10) 0.041(11) -0.028(11)
C5F 0.092(15) 0.065(13) 0.060(12) 0.034(10) 0.005(11) 0.014(11)
C6F 0.058(10) 0.037(9) 0.037(9) 0.009(7) 0.004(8) -0.005(8)
C1G 0.021(8) 0.019(7) 0.075(12) -0.003(7) 0.013(8) 0.004(6)
C2G 0.071(12) 0.040(10) 0.062(12) 0.014(9) -0.001(10) 0.001(9)
C3G 0.068(13) 0.050(11) 0.109(17) -0.002(11) -0.062(13) -0.014(10)
C4G 0.073(16) 0.053(13) 0.12(2) -0.001(14) -0.053(15) -0.003(11)
C5G 0.036(10) 0.042(11) 0.13(2) -0.002(12) 0.001(12) -0.010(8)
C6G 0.020(8) 0.057(10) 0.053(10) -0.016(8) 0.003(7) 0.000(7)
C1H 0.061(11) 0.052(10) 0.020(8) 0.007(7) -0.004(7) -0.005(8)
C2H 0.035(10) 0.058(12) 0.141(19) -0.024(12) 0.004(11) 0.000(9)
C3H 0.102(18) 0.047(12) 0.124(19) 0.010(12) -0.052(15) -0.006(12)
C4H 0.062(13) 0.057(13) 0.090(15) 0.003(11) 0.006(11) 0.014(10)
C5H 0.049(12) 0.094(17) 0.103(17) 0.024(14) -0.004(11) 0.022(12)
C6H 0.050(11) 0.059(12) 0.093(15) 0.005(10) -0.019(10) -0.001(9)
C1I 0.053(10) 0.052(10) 0.034(9) 0.017(8) -0.016(8) -0.021(8)
C2I 0.075(13) 0.058(12) 0.066(13) -0.004(10) -0.040(11) 0.009(10)
C3I 0.17(3) 0.067(14) 0.083(17) 0.018(12) -0.070(17) 0.000(16)
C4I 0.13(2) 0.12(2) 0.061(16) 0.042(15) -0.037(16) -0.073(18)
C5I 0.058(13) 0.16(2) 0.071(16) 0.025(16) -0.013(12) -0.032(15)
C6I 0.037(10) 0.146(19) 0.040(11) 0.009(11) -0.006(8) -0.013(11)
C1J 0.065(12) 0.052(11) 0.080(14) 0.022(10) -0.034(11) -0.004(9)
C2J 0.20(3) 0.13(2) 0.092(19) 0.054(17) 0.05(2) 0.05(2)
C3J 0.18(3) 0.24(4) 0.16(3) -0.03(3) 0.08(2) 0.14(3)
C4J 0.16(3) 0.13(3) 0.22(4) -0.02(3) -0.01(3) 0.08(2)
C5J 0.34(6) 0.15(3) 0.26(5) 0.01(3) -0.02(4) 0.17(4)
C6J 0.20(3) 0.11(2) 0.18(3) 0.05(2) 0.01(2) 0.09(2)
C1K 0.046(9) 0.046(10) 0.042(9) 0.012(8) -0.004(8) -0.006(8)
C2K 0.117(17) 0.040(10) 0.072(14) 0.010(9) 0.014(12) 0.025(11)
C3K 0.13(2) 0.092(17) 0.072(15) -0.001(13) 0.067(15) 0.006(14)
C4K 0.14(2) 0.082(15) 0.057(13) 0.033(12) 0.045(14) 0.023(15)
C5K 0.110(17) 0.063(13) 0.069(14) 0.019(11) 0.016(13) 0.009(12)
C6K 0.069(12) 0.066(12) 0.048(11) 0.017(9) 0.016(9) 0.006(9)
C1L 0.045(10) 0.048(10) 0.055(11) -0.013(8) 0.000(8) -0.022(8)
C2L 0.096(15) 0.074(13) 0.051(12) 0.012(10) 0.012(11) -0.021(11)
C3L 0.13(2) 0.117(19) 0.061(14) -0.015(13) 0.018(13) -0.083(16)
C4L 0.19(2) 0.071(14) 0.045(13) 0.016(11) -0.040(14) -0.068(15)
C5L 0.16(2) 0.090(16) 0.079(16) 0.024(13) -0.011(16) -0.089(16)
C6L 0.096(16) 0.085(15) 0.086(15) 0.012(12) 0.022(13) -0.045(13)
C1M 0.029(8) 0.052(9) 0.018(7) 0.017(7) 0.002(6) 0.004(7)
C2M 0.030(8) 0.054(11) 0.060(11) 0.004(9) 0.005(8) 0.012(7)
C3M 0.048(10) 0.061(12) 0.056(11) -0.016(9) 0.003(9) -0.015(9)
C4M 0.073(13) 0.051(11) 0.060(12) 0.011(9) 0.022(10) 0.017(10)
C5M 0.030(9) 0.071(13) 0.069(12) 0.006(10) 0.001(9) 0.016(8)
C6M 0.047(9) 0.033(8) 0.025(8) 0.002(7) 0.008(7) -0.003(7)
C1N 0.049(10) 0.020(8) 0.083(12) 0.008(8) 0.030(9) -0.005(7)
C2N 0.058(11) 0.043(10) 0.100(15) -0.004(10) 0.040(11) -0.007(9)
C3N 0.12(2) 0.054(14) 0.18(3) -0.005(15) 0.093(18) 0.005(13)
C4N 0.20(3) 0.10(2) 0.22(3) 0.06(2) 0.19(3) 0.050(19)
C5N 0.13(2) 0.055(13) 0.117(19) 0.006(12) 0.041(16) -0.038(13)
C6N 0.066(12) 0.062(12) 0.087(14) 0.016(10) 0.042(11) -0.003(10)
C1S 0.075(15) 0.119(19) 0.14(2) -0.007(16) -0.006(15) 0.006(14)
C2S 0.089(18) 0.22(3) 0.14(2) 0.09(2) 0.026(17) 0.07(2)
Cl1S 0.224(10) 0.318(14) 0.213(10) 0.164(10) -0.131(9) -0.122(10)
Cl2S 0.151(8) 0.129(7) 0.344(15) -0.022(8) 0.068(9) 0.002(6)
Cl3S 0.134(8) 0.367(18) 0.329(17) 0.055(14) 0.042(10) -0.018(10)
Cl4S 0.201(10) 0.271(12) 0.128(7) 0.022(7) 0.020(7) 0.020(9)
Cl6 0.78(5) 0.47(3) 0.51(4) -0.24(3) -0.17(4) 0.30(4)
Cl5 0.59(3) 0.40(2) 0.30(2) 0.088(19) -0.27(2) -0.10(2)
C3S 0.34(5) 0.13(2) 0.13(3) 0.01(2) 0.13(3) 0.07(3)

loop_
_atom_type_symbol
_atom_type_description
_atom_type_scat_dispersion_real
_atom_type_scat_dispersion_imag
_atom_type_scat_source
C C 0.0033 0.0016 'International Tables Vol C Tables 4.2.6.8 and 6.1.1.4'
H H 0.0000 0.0000 'International Tables Vol C Tables 4.2.6.8 and 6.1.1.4'
P P 0.1023 0.0942 'International Tables Vol C Tables 4.2.6.8 and 6.1.1.4'
Cl Cl 0.1484 0.1585 'International Tables Vol C Tables 4.2.6.8 and 6.1.1.4'
Ag Ag -0.8971 1.1015 'International Tables Vol C Tables 4.2.6.8 and 6.1.1.4'

loop_
_geom_angle_atom_site_label_1
_geom_angle_atom_site_label_2
_geom_angle_atom_site_label_3
_geom_angle
_geom_angle_site_symmetry_1
P1 Ag1 P2 112.46(12) .
P1 Ag1 P3 116.56(12) .
P2 Ag1 P3 110.73(11) .
P1 Ag1 Cl1 101.12(13) .
P2 Ag1 Cl1 104.85(12) .
P3 Ag1 Cl1 110.04(13) .
P4 Ag2 P5 135.64(14) .
P4 Ag2 Cl2 104.88(13) .
P5 Ag2 Cl2 112.26(14) .
P4 Ag2 Cl3 105.96(13) .
P5 Ag2 Cl3 90.17(13) .
Cl2 Ag2 Cl3 101.06(13) .
P4 Ag2 Ag3 123.32(10) .
P5 Ag2 Ag3 98.78(10) .
Cl2 Ag2 Ag3 52.54(9) .
Cl3 Ag2 Ag3 49.57(9) .
P7 Ag3 P6 125.20(14) .
P7 Ag3 Cl3 114.23(13) .
P6 Ag3 Cl3 102.63(13) .
P7 Ag3 Cl2 113.86(13) .
P6 Ag3 Cl2 96.60(14) .
Cl3 Ag3 Cl2 100.44(12) .
P7 Ag3 Ag2 138.01(10) .
P6 Ag3 Ag2 96.51(10) .
Cl3 Ag3 Ag2 52.47(9) .
Cl2 Ag3 Ag2 49.01(8) .
C1B P1 C1A 104.0(6) .
C1B P1 C1 100.5(6) .
C1A P1 C1 102.5(6) .
C1B P1 Ag1 113.1(4) .
C1A P1 Ag1 115.6(4) .
C1 P1 Ag1 119.0(4) .
C1C P2 C1D 105.4(6) .
C1C P2 C2 103.9(6) .
C1D P2 C2 103.1(6) .
C1C P2 Ag1 115.9(4) .
C1D P2 Ag1 114.0(5) .
C2 P2 Ag1 113.2(4) .
C1F P3 C1E 107.2(7) .
C1F P3 C3 105.1(6) .
C1E P3 C3 102.7(7) .
C1F P3 Ag1 116.2(4) .
C1E P3 Ag1 110.9(4) .
C3 P3 Ag1 113.7(4) .
C1H P4 C1G 104.6(6) .
C1H P4 C4 101.4(6) .
C1G P4 C4 106.0(7) .
C1H P4 Ag2 116.6(5) .
C1G P4 Ag2 112.0(5) .
C4 P4 Ag2 114.9(5) .
C5 P5 C1I 101.8(7) .
C5 P5 C1J 103.6(8) .
C1I P5 C1J 105.2(7) .
C5 P5 Ag2 113.9(5) .
C1I P5 Ag2 112.3(5) .
C1J P5 Ag2 118.3(5) .
C1M P7 C7 102.9(6) .
C1M P7 C1N 107.7(6) .
C7 P7 C1N 98.5(7) .
C1M P7 Ag3 118.8(5) .
C7 P7 Ag3 114.5(5) .
C1N P7 Ag3 112.2(5) .
C1K P6 C6 105.7(7) .
C1K P6 C1L 105.1(7) .
C6 P6 C1L 101.7(7) .
C1K P6 Ag3 114.8(5) .
C6 P6 Ag3 114.3(5) .
C1L P6 Ag3 113.8(6) .
Ag2 Cl2 Ag3 78.45(11) .
Ag3 Cl3 Ag2 77.96(11) .
C2 C1 P1 113.0(9) 2
C1 C2 P2 106.8(8) 2
C3 C3 P3 116.4(12) 2_655
C4 C4 P4 110.6(13) 2_666
C6 C5 P5 113.1(11) .
C5 C6 P6 113.2(11) .
C7 C7 P7 110.7(12) 2_766
C6A C1A C2A 118.5(13) .
C6A C1A P1 122.4(11) .
C2A C1A P1 119.0(10) .
C3A C2A C1A 122.0(15) .
C4A C3A C2A 119.8(17) .
C3A C4A C5A 120.0(16) .
C4A C5A C6A 120.6(16) .
C1A C6A C5A 119.1(15) .
C2B C1B C6B 117.4(13) .
C2B C1B P1 119.9(11) .
C6B C1B P1 122.2(10) .
C1B C2B C3B 121.8(15) .
C4B C3B C2B 121.6(16) .
C3B C4B C5B 117.2(15) .
C6B C5B C4B 122.5(16) .
C5B C6B C1B 119.4(14) .
C2C C1C C6C 115.8(15) .
C2C C1C P2 121.5(11) .
C6C C1C P2 121.9(12) .
C1C C2C C3C 123.7(17) .
C4C C3C C2C 118.6(18) .
C3C C4C C5C 120.6(19) .
C6C C5C C4C 120.7(18) .
C5C C6C C1C 120.5(18) .
C2D C1D C6D 121.9(14) .
C2D C1D P2 119.0(11) .
C6D C1D P2 119.1(12) .
C1D C2D C3D 119.3(14) .
C4D C3D C2D 119.4(16) .
C5D C4D C3D 121.3(16) .
C4D C5D C6D 121.8(16) .
C1D C6D C5D 116.2(15) .
C6E C1E C2E 118.6(16) .
C6E C1E P3 118.1(14) .
C2E C1E P3 123.1(12) .
C1E C2E C3E 121.5(17) .
C4E C3E C2E 119(2) .
C3E C4E C5E 123(2) .
C6E C5E C4E 116(2) .
C1E C6E C5E 122(2) .
C6F C1F C2F 117.5(13) .
C6F C1F P3 119.1(11) .
C2F C1F P3 123.5(11) .
C3F C2F C1F 120.7(15) .
C4F C3F C2F 121.0(17) .
C3F C4F C5F 120.8(17) .
C6F C5F C4F 116.9(16) .
C1F C6F C5F 123.0(15) .
C6G C1G C2G 119.1(14) .
C6G C1G P4 124.2(13) .
C2G C1G P4 116.6(11) .
C3G C2G C1G 121.4(18) .
C4G C3G C2G 119(2) .
C5G C4G C3G 121.7(19) .
C4G C5G C6G 120.8(18) .
C1G C6G C5G 118.3(16) .
C6H C1H C2H 116.2(15) .
C6H C1H P4 119.6(12) .
C2H C1H P4 124.1(13) .
C1H C2H C3H 121.0(16) .
C4H C3H C2H 122.2(18) .
C5H C4H C3H 116.7(18) .
C4H C5H C6H 123.4(18) .
C1H C6H C5H 120.4(17) .
C6I C1I C2I 117.7(15) .
C6I C1I P5 123.0(14) .
C2I C1I P5 119.1(12) .
C3I C2I C1I 120.1(19) .
C4I C3I C2I 123(2) .
C3I C4I C5I 118(2) .
C4I C5I C6I 120(2) .
C1I C6I C5I 121(2) .
C2J C1J C6J 120.0 .
C2J C1J P5 118.2(11) .
C6J C1J P5 121.8(11) .
C3J C2J C1J 120.0 .
C2J C3J C4J 120.0 .
C5J C4J C3J 120.0 .
C4J C5J C6J 120.0 .
C5J C6J C1J 120.0 .
C6K C1K C2K 119.5(15) .
C6K C1K P6 122.1(12) .
C2K C1K P6 118.3(12) .
C3K C2K C1K 120.7(18) .
C4K C3K C2K 119(2) .
C5K C4K C3K 118.6(18) .
C4K C5K C6K 124.9(18) .
C1K C6K C5K 116.6(16) .
C2L C1L C6L 119.9(16) .
C2L C1L P6 118.1(13) .
C6L C1L P6 121.7(14) .
C1L C2L C3L 119.3(17) .
C4L C3L C2L 121.8(19) .
C3L C4L C5L 118.2(18) .
C4L C5L C6L 122.4(19) .
C1L C6L C5L 117.7(18) .
C2M C1M C6M 118.5(13) .
C2M C1M P7 118.2(11) .
C6M C1M P7 123.0(10) .
C1M C2M C3M 118.4(14) .
C4M C3M C2M 121.5(16) .
C3M C4M C5M 119.5(16) .
C4M C5M C6M 119.3(15) .
C5M C6M C1M 122.8(14) .
C2N C1N C6N 118.1(14) .
C2N C1N P7 124.4(11) .
C6N C1N P7 117.4(11) .
C3N C2N C1N 120.3(16) .
C4N C3N C2N 123.5(19) .
C3N C4N C5N 117(2) .
C6N C5N C4N 120.5(19) .
C5N C6N C1N 119.9(17) .
Cl1S C1S Cl2S 104.3(11) .
Cl4S C2S Cl3S 107.7(12) .
Cl6 C3S Cl5 96.6(17) .

loop_
_geom_bond_atom_site_label_1
_geom_bond_atom_site_label_2
_geom_bond_distance
_geom_bond_site_symmetry_2
Ag1 P1 2.483(4) .
Ag1 P2 2.484(4) .
Ag1 P3 2.505(3) .
Ag1 Cl1 2.624(4) .
Ag2 P4 2.441(4) .
Ag2 P5 2.441(4) .
Ag2 Cl2 2.590(4) .
Ag2 Cl3 2.726(4) .
Ag2 Ag3 3.3618(16) .
Ag3 P7 2.398(4) .
Ag3 P6 2.471(4) .
Ag3 Cl3 2.617(4) .
Ag3 Cl2 2.724(4) .
P1 C1B 1.814(13) .
P1 C1A 1.823(12) .
P1 C1 1.857(12) .
P2 C1C 1.808(14) .
P2 C1D 1.849(14) .
P2 C2 1.850(11) .
P3 C1F 1.817(13) .
P3 C1E 1.823(16) .
P3 C3 1.831(13) .
P4 C1H 1.795(16) .
P4 C1G 1.827(14) .
P4 C4 1.849(14) .
P5 C5 1.817(15) .
P5 C1I 1.823(14) .
P5 C1J 1.839(12) .
P7 C1M 1.806(14) .
P7 C7 1.827(14) .
P7 C1N 1.835(14) .
P6 C1K 1.822(15) .
P6 C6 1.826(15) .
P6 C1L 1.846(14) .
C1 C2 1.528(18) 2
C2 C1 1.528(18) 2
C3 C3 1.55(2) 2_655
C4 C4 1.56(3) 2_666
C5 C6 1.563(19) .
C7 C7 1.54(2) 2_766
C1A C6A 1.369(18) .
C1A C2A 1.389(18) .
C2A C3A 1.36(2) .
C3A C4A 1.34(2) .
C4A C5A 1.38(2) .
C5A C6A 1.40(2) .
C1B C2B 1.379(18) .
C1B C6B 1.424(18) .
C2B C3B 1.38(2) .
C3B C4B 1.37(2) .
C4B C5B 1.40(2) .
C5B C6B 1.37(2) .
C1C C2C 1.36(2) .
C1C C6C 1.392(19) .
C2C C3C 1.40(2) .
C3C C4C 1.31(2) .
C4C C5C 1.38(3) .
C5C C6C 1.37(2) .
C1D C2D 1.345(18) .
C1D C6D 1.397(19) .
C2D C3D 1.405(19) .
C3D C4D 1.34(2) .
C4D C5D 1.33(2) .
C5D C6D 1.40(2) .
C1E C6E 1.36(2) .
C1E C2E 1.38(2) .
C2E C3E 1.39(2) .
C3E C4E 1.34(3) .
C4E C5E 1.41(3) .
C5E C6E 1.40(3) .
C1F C6F 1.374(18) .
C1F C2F 1.394(18) .
C2F C3F 1.35(2) .
C3F C4F 1.35(2) .
C4F C5F 1.40(2) .
C5F C6F 1.38(2) .
C1G C6G 1.382(18) .
C1G C2G 1.38(2) .
C2G C3G 1.38(2) .
C3G C4G 1.36(3) .
C4G C5G 1.34(3) .
C5G C6G 1.41(2) .
C1H C6H 1.37(2) .
C1H C2H 1.37(2) .
C2H C3H 1.39(2) .
C3H C4H 1.34(2) .
C4H C5H 1.33(2) .
C5H C6H 1.38(2) .
C1I C6I 1.38(2) .
C1I C2I 1.38(2) .
C2I C3I 1.36(2) .
C3I C4I 1.35(3) .
C4I C5I 1.37(3) .
C5I C6I 1.40(2) .
C1J C2J 1.3900 .
C1J C6J 1.3900 .
C2J C3J 1.3900 .
C3J C4J 1.3900 .
C4J C5J 1.3900 .
C5J C6J 1.3900 .
C1K C6K 1.38(2) .
C1K C2K 1.41(2) .
C2K C3K 1.39(2) .
C3K C4K 1.38(3) .
C4K C5K 1.34(2) .
C5K C6K 1.40(2) .
C1L C2L 1.35(2) .
C1L C6L 1.36(2) .
C2L C3L 1.40(2) .
C3L C4L 1.32(2) .
C4L C5L 1.33(3) .
C5L C6L 1.41(2) .
C1M C2M 1.368(18) .
C1M C6M 1.378(17) .
C2M C3M 1.43(2) .
C3M C4M 1.36(2) .
C4M C5M 1.36(2) .
C5M C6M 1.373(19) .
C1N C2N 1.37(2) .
C1N C6N 1.39(2) .
C2N C3N 1.34(2) .
C3N C4N 1.33(3) .
C4N C5N 1.39(3) .
C5N C6N 1.37(2) .
C1S Cl1S 1.730(15) .
C1S Cl2S 1.750(15) .
C2S Cl4S 1.677(15) .
C2S Cl3S 1.726(16) .
Cl6 C3S 1.668(17) .
Cl5 C3S 1.776(17) .
